data_7009820
loop_
_publ_author_name
'Ellis, Dianne D.'
'Franken, Andreas'
'Jelliss, Paul A.'
'Kautz, Jason A.'
'Stone, F. Gordon A.'
'Yu, Pui-Yin'

_publ_section_title
;
 Contemporary bimetallic molecules: an unusual class of exo-closo
 metallacarbaboranes having no metal--metal bonds
;
_journal_issue 15
_journal_name_full 'Journal of the Chemical Society, Dalton Transactions'
_journal_page_first 2509
_journal_paper_doi 10.1039/b003766o
_journal_year 2000
_chemical_formula_sum 'C64 H70 B10 Cl3 Mo O3 P3 Ru'
_chemical_formula_weight 1391.57
_chemical_name_systematic
;
 ?
;
_space_group_IT_number 2
_symmetry_cell_setting triclinic
_symmetry_space_group_name_Hall '-P 1'
_symmetry_space_group_name_H-M 'P -1'
_atom_sites_solution_hydrogens geom
_atom_sites_solution_primary direct
_atom_sites_solution_secondary difmap
_audit_creation_method SHELXL-97
_cell_angle_alpha 105.442(9)
_cell_angle_beta 95.010(14)
_cell_angle_gamma 93.19(2)
_cell_formula_units_Z 2
_cell_length_a 11.1520(18)
_cell_length_b 13.811(3)
_cell_length_c 21.962(4)
_cell_measurement_reflns_used 177
_cell_measurement_temperature 173(2)
_cell_measurement_theta_max 50
_cell_measurement_theta_min 5
_cell_volume 3237.0(11)
_computing_cell_refinement 'SAINT (Siemens, 1995)'
_computing_data_collection 'SMART (Siemens, 1995)'
_computing_data_reduction 'SAINT (Siemens, 1995)'
_computing_molecular_graphics 'SHELXTL (Siemens, 1995)'
_computing_publication_material 'SHELXTL (Siemens, 1995)'
_computing_structure_refinement 'SHELXL-97 (Sheldrick, 1997)'
_computing_structure_solution 'SHELXS-97 (Sheldrick, 1997)'
_diffrn_ambient_temperature 173(2)
_diffrn_detector_area_resol_mean 60
_diffrn_measured_fraction_theta_full 0.986
_diffrn_measured_fraction_theta_max 0.986
_diffrn_measurement_device_type 'SMART CCD Detector'
_diffrn_measurement_method '\w rotation with narrow frames'
_diffrn_radiation_monochromator graphite
_diffrn_radiation_source 'fine-focus sealed tube'
_diffrn_radiation_type MoK\a
_diffrn_radiation_wavelength 0.71073
_diffrn_reflns_av_R_equivalents 0.0216
_diffrn_reflns_av_sigmaI/netI 0.0369
_diffrn_reflns_limit_h_max 14
_diffrn_reflns_limit_h_min -14
_diffrn_reflns_limit_k_max 17
_diffrn_reflns_limit_k_min -17
_diffrn_reflns_limit_l_max 28
_diffrn_reflns_limit_l_min -28
_diffrn_reflns_number 33811
_diffrn_reflns_theta_full 27.48
_diffrn_reflns_theta_max 27.48
_diffrn_reflns_theta_min 1.53
_diffrn_standards_decay_% 0
_exptl_absorpt_coefficient_mu 0.670
_exptl_absorpt_correction_T_max 0.9239
_exptl_absorpt_correction_T_min 0.8141
_exptl_absorpt_correction_type multi-scan
_exptl_absorpt_process_details '(SADABS; Sheldrick, 1997)'
_exptl_crystal_colour red
_exptl_crystal_density_diffrn 1.428
_exptl_crystal_density_method 'not measured'
_exptl_crystal_description plates
_exptl_crystal_F_000 1420
_exptl_crystal_size_max 0.32
_exptl_crystal_size_mid 0.18
_exptl_crystal_size_min 0.12
_refine_diff_density_max 0.776
_refine_diff_density_min -0.476
_refine_diff_density_rms 0.065
_refine_ls_extinction_method none
_refine_ls_goodness_of_fit_ref 0.952
_refine_ls_hydrogen_treatment mixed
_refine_ls_matrix_type full
_refine_ls_number_parameters 823
_refine_ls_number_reflns 14646
_refine_ls_number_restraints 16
_refine_ls_restrained_S_all 0.971
_refine_ls_R_factor_all 0.0328
_refine_ls_R_factor_gt 0.0253
_refine_ls_shift/su_max 0.004
_refine_ls_shift/su_mean 0.000
_refine_ls_structure_factor_coef Fsqd
_refine_ls_weighting_details 'calc w=1/[\s^2^(Fo^2^)+(0.0423P)^2^+0.0000P] where P=(Fo^2^+2Fc^2^)/3'
_refine_ls_weighting_scheme calc
_refine_ls_wR_factor_gt 0.0695
_refine_ls_wR_factor_ref 0.0710
_reflns_number_gt 11870
_reflns_number_total 14646
_reflns_threshold_expression >2sigma(I)
_cod_data_source_file b003766o.txt
_cod_data_source_block 12a
_cod_depositor_comments
;
The following automatic conversions were performed:
'_symmetry_cell_setting' value 'Triclinic' changed to 'triclinic'
according to '/home/saulius/struct/CIF-dictionaries/cif_core.dic'
dictionary named 'cif_core.dic' version 2.4.1 from 2010-06-29.

Automatic conversion script
Id: cif_fix_enum 1527 2010-12-29 10:47:43Z saulius 
;
_cod_database_code 7009820

loop_
_symmetry_equiv_pos_as_xyz
'x, y, z'
'-x, -y, -z'

loop_
_atom_site_label
_atom_site_type_symbol
_atom_site_fract_x
_atom_site_fract_y
_atom_site_fract_z
_atom_site_U_iso_or_equiv
_atom_site_adp_type
_atom_site_occupancy
_atom_site_symmetry_multiplicity
_atom_site_calc_flag
_atom_site_refinement_flags
_atom_site_disorder_assembly
_atom_site_disorder_group
Mo Mo 1.180300(15) -0.698475(12) -0.345008(7) 0.02013(5) Uani 1 1 d . . .
C3 C 1.25364(19) -0.62426(16) -0.40194(9) 0.0285(4) Uani 1 1 d . . .
O3 O 1.29168(15) -0.57875(13) -0.43342(7) 0.0424(4) Uani 1 1 d . . .
C4 C 1.0377(2) -0.65489(16) -0.38891(10) 0.0295(5) Uani 1 1 d . . .
O4 O 0.95400(15) -0.63051(13) -0.41252(8) 0.0433(4) Uani 1 1 d . . .
C5 C 1.06678(19) -0.82508(16) -0.37933(10) 0.0306(5) Uani 1 1 d . . .
O5 O 0.99719(15) -0.89239(12) -0.39651(8) 0.0452(4) Uani 1 1 d . . .
P2 P 1.31152(5) -0.82603(4) -0.40951(2) 0.02445(11) Uani 1 1 d . . .
C41 C 1.47515(19) -0.80331(16) -0.38737(9) 0.0289(5) Uani 1 1 d . . .
C42 C 1.5315(2) -0.70698(18) -0.37683(11) 0.0398(6) Uani 1 1 d . . .
H42 H 1.4846 -0.6530 -0.3803 0.048 Uiso 1 1 calc R . .
C43 C 1.6556(2) -0.6890(2) -0.36125(13) 0.0485(7) Uani 1 1 d . . .
H43 H 1.6928 -0.6228 -0.3538 0.058 Uiso 1 1 calc R . .
C44 C 1.7247(2) -0.7663(2) -0.35657(13) 0.0523(7) Uani 1 1 d . . .
H44 H 1.8095 -0.7534 -0.3454 0.063 Uiso 1 1 calc R . .
C45 C 1.6711(2) -0.8628(2) -0.36811(15) 0.0567(7) Uani 1 1 d . . .
H45 H 1.7191 -0.9165 -0.3654 0.068 Uiso 1 1 calc R . .
C46 C 1.5466(2) -0.8814(2) -0.38370(13) 0.0456(6) Uani 1 1 d . . .
H46 H 1.5101 -0.9481 -0.3919 0.055 Uiso 1 1 calc R . .
C51 C 1.28033(19) -0.95600(15) -0.40648(10) 0.0286(4) Uani 1 1 d . . .
C52 C 1.2525(3) -1.03485(19) -0.46070(12) 0.0505(7) Uani 1 1 d . . .
H52 H 1.2472 -1.0224 -0.5013 0.061 Uiso 1 1 calc R . .
C53 C 1.2320(3) -1.1330(2) -0.45565(15) 0.0716(10) Uani 1 1 d . . .
H53 H 1.2116 -1.1869 -0.4930 0.086 Uiso 1 1 calc R . .
C54 C 1.2411(3) -1.1522(2) -0.39769(15) 0.0610(8) Uani 1 1 d . . .
H54 H 1.2283 -1.2194 -0.3948 0.073 Uiso 1 1 calc R . .
C55 C 1.2687(2) -1.07435(19) -0.34344(13) 0.0463(6) Uani 1 1 d . . .
H55 H 1.2751 -1.0874 -0.3030 0.056 Uiso 1 1 calc R . .
C56 C 1.2870(2) -0.97744(17) -0.34804(11) 0.0400(6) Uani 1 1 d . . .
H56 H 1.3046 -0.9238 -0.3103 0.048 Uiso 1 1 calc R . .
C61 C 1.2940(2) -0.83645(16) -0.49501(10) 0.0313(5) Uani 1 1 d . . .
C62 C 1.3931(2) -0.84447(18) -0.53010(11) 0.0422(6) Uani 1 1 d . . .
H62 H 1.4723 -0.8421 -0.5097 0.051 Uiso 1 1 calc R . .
C63 C 1.3752(3) -0.8559(2) -0.59516(12) 0.0558(8) Uani 1 1 d . . .
H63 H 1.4426 -0.8607 -0.6191 0.067 Uiso 1 1 calc R . .
C64 C 1.2597(3) -0.8604(2) -0.62547(12) 0.0587(8) Uani 1 1 d . . .
H64 H 1.2480 -0.8682 -0.6699 0.070 Uiso 1 1 calc R . .
C65 C 1.1623(3) -0.8535(2) -0.59074(12) 0.0572(8) Uani 1 1 d . . .
H65 H 1.0830 -0.8577 -0.6115 0.069 Uiso 1 1 calc R . .
C66 C 1.1788(2) -0.8407(2) -0.52590(11) 0.0448(6) Uani 1 1 d . . .
H66 H 1.1109 -0.8347 -0.5023 0.054 Uiso 1 1 calc R . .
C1 C 1.30361(19) -0.71272(15) -0.25206(9) 0.0274(4) Uani 1 1 d . . .
H1 H 1.3642 -0.7732 -0.2710 0.033 Uiso 1 1 calc R . .
B2 B 1.3304(2) -0.59738(16) -0.26557(10) 0.0213(4) Uani 1 1 d . . .
H2 H 1.4053 -0.5763 -0.2916 0.026 Uiso 1 1 calc R . .
B3 B 1.18357(19) -0.54772(16) -0.26589(9) 0.0191(4) Uani 1 1 d . . .
H3 H 1.1644(18) -0.4750(15) -0.2828(9) 0.023 Uiso 1 1 d . . .
B4 B 1.0706(2) -0.63995(16) -0.25584(10) 0.0224(4) Uani 1 1 d . . .
H4 H 0.9728 -0.6463 -0.2743 0.027 Uiso 1 1 calc R . .
B5 B 1.1543(2) -0.74383(17) -0.24832(10) 0.0246(5) Uani 1 1 d . . .
H5 H 1.1127 -0.8234 -0.2640 0.030 Uiso 1 1 calc R . .
B6 B 1.3667(2) -0.61677(18) -0.18809(10) 0.0248(5) Uani 1 1 d . . .
H6 H 1.4624 -0.6095 -0.1661 0.030 Uiso 1 1 calc R . .
B7 B 1.28779(19) -0.51428(16) -0.19615(10) 0.0200(4) Uani 1 1 d . . .
H7 H 1.3250(18) -0.4328(16) -0.1805(9) 0.024 Uiso 1 1 d . . .
B8 B 1.13640(19) -0.53957(16) -0.19066(10) 0.0198(4) Uani 1 1 d . . .
H8 H 1.0805(18) -0.4607(15) -0.1690(9) 0.024 Uiso 1 1 d . . .
B9 B 1.1112(2) -0.65951(17) -0.17876(10) 0.0258(5) Uani 1 1 d . . .
H9 H 1.0396 -0.6797 -0.1505 0.031 Uiso 1 1 calc R . .
B10 B 1.2561(2) -0.70867(18) -0.17878(11) 0.0284(5) Uani 1 1 d . . .
H10 H 1.2798 -0.7634 -0.1509 0.034 Uiso 1 1 calc R . .
B11 B 1.2444(2) -0.58025(17) -0.14151(10) 0.0242(5) Uani 1 1 d . . .
H11 H 1.2595 -0.5481 -0.0887 0.029 Uiso 1 1 calc R . .
Ru Ru 1.166830(13) -0.377265(11) -0.197188(7) 0.01722(4) Uani 1 1 d . . .
Cl1 Cl 1.29653(4) -0.27188(4) -0.23843(2) 0.02816(11) Uani 1 1 d . . .
P1 P 1.18991(5) -0.27262(4) -0.09534(2) 0.02280(11) Uani 1 1 d . . .
C11 C 1.05911(19) -0.27436(18) -0.05053(9) 0.0317(5) Uani 1 1 d . . .
C12 C 1.0144(2) -0.1859(2) -0.01691(10) 0.0419(6) Uani 1 1 d . . .
H12 H 1.0516 -0.1224 -0.0170 0.050 Uiso 1 1 calc R . .
C13 C 0.9153(2) -0.1905(3) 0.01683(11) 0.0565(8) Uani 1 1 d . . .
H13 H 0.8846 -0.1298 0.0393 0.068 Uiso 1 1 calc R . .
C14 C 0.8618(2) -0.2807(3) 0.01805(11) 0.0617(9) Uani 1 1 d . . .
H14 H 0.7946 -0.2826 0.0416 0.074 Uiso 1 1 calc R . .
C15 C 0.9044(2) -0.3693(3) -0.01468(11) 0.0588(8) Uani 1 1 d . . .
H15 H 0.8665 -0.4321 -0.0138 0.071 Uiso 1 1 calc R . .
C16 C 1.0037(2) -0.3667(2) -0.04938(10) 0.0439(6) Uani 1 1 d . . .
H16 H 1.0331 -0.4278 -0.0720 0.053 Uiso 1 1 calc R . .
C21 C 1.24548(19) -0.13885(16) -0.07550(11) 0.0334(5) Uani 1 1 d . . .
C22 C 1.2954(3) -0.0908(2) -0.01335(14) 0.0576(8) Uani 1 1 d . . .
H22 H 1.2955 -0.1264 0.0181 0.069 Uiso 1 1 calc R . .
C23 C 1.3446(3) 0.0079(2) 0.00285(18) 0.0804(12) Uani 1 1 d . . .
H23 H 1.3772 0.0399 0.0454 0.096 Uiso 1 1 calc R . .
C24 C 1.3465(3) 0.0603(2) -0.0433(2) 0.0751(11) Uani 1 1 d . . .
H24 H 1.3827 0.1274 -0.0326 0.090 Uiso 1 1 calc R . .
C25 C 1.2963(2) 0.01481(19) -0.10356(16) 0.0560(8) Uani 1 1 d . . .
H25 H 1.2957 0.0511 -0.1348 0.067 Uiso 1 1 calc R . .
C26 C 1.2455(2) -0.08442(17) -0.12001(13) 0.0398(6) Uani 1 1 d . . .
H26 H 1.2106 -0.1150 -0.1623 0.048 Uiso 1 1 calc R . .
C31 C 1.30928(19) -0.31514(16) -0.04786(9) 0.0289(5) Uani 1 1 d . . .
C32 C 1.4257(2) -0.31033(17) -0.06653(10) 0.0349(5) Uani 1 1 d . . .
H32 H 1.4392 -0.2876 -0.1027 0.042 Uiso 1 1 calc R . .
C33 C 1.5218(2) -0.33869(19) -0.03230(12) 0.0447(6) Uani 1 1 d . . .
H33 H 1.6006 -0.3357 -0.0453 0.054 Uiso 1 1 calc R . .
C34 C 1.5030(3) -0.3712(2) 0.02057(12) 0.0554(8) Uani 1 1 d . . .
H34 H 1.5690 -0.3898 0.0442 0.066 Uiso 1 1 calc R . .
C35 C 1.3896(3) -0.3766(2) 0.03900(12) 0.0537(7) Uani 1 1 d . . .
H35 H 1.3771 -0.4002 0.0750 0.064 Uiso 1 1 calc R . .
C36 C 1.2916(2) -0.34773(19) 0.00546(10) 0.0414(6) Uani 1 1 d . . .
H36 H 1.2133 -0.3505 0.0192 0.050 Uiso 1 1 calc R . .
P3 P 0.99233(4) -0.31961(4) -0.23195(2) 0.02011(10) Uani 1 1 d . . .
C71 C 0.96435(18) -0.36043(15) -0.31938(9) 0.0239(4) Uani 1 1 d . . .
C72 C 1.0606(2) -0.36084(16) -0.35585(9) 0.0290(5) Uani 1 1 d . . .
H72 H 1.1408 -0.3451 -0.3356 0.035 Uiso 1 1 calc R . .
C73 C 1.0402(2) -0.38414(16) -0.42180(10) 0.0335(5) Uani 1 1 d . . .
H73 H 1.1064 -0.3831 -0.4462 0.040 Uiso 1 1 calc R . .
C74 C 0.9245(2) -0.40865(18) -0.45186(10) 0.0375(5) Uani 1 1 d . . .
H74 H 0.9107 -0.4240 -0.4968 0.045 Uiso 1 1 calc R . .
C75 C 0.8293(2) -0.4108(2) -0.41647(10) 0.0452(6) Uani 1 1 d . . .
H75 H 0.7497 -0.4290 -0.4372 0.054 Uiso 1 1 calc R . .
C76 C 0.8485(2) -0.38654(19) -0.35046(10) 0.0371(5) Uani 1 1 d . . .
H76 H 0.7818 -0.3879 -0.3265 0.045 Uiso 1 1 calc R . .
C81 C 0.84773(17) -0.36041(16) -0.20919(9) 0.0242(4) Uani 1 1 d . . .
C82 C 0.74807(19) -0.30288(18) -0.20966(10) 0.0356(5) Uani 1 1 d . . .
H82 H 0.7578 -0.2385 -0.2174 0.043 Uiso 1 1 calc R . .
C83 C 0.6354(2) -0.3390(2) -0.19897(12) 0.0422(6) Uani 1 1 d . . .
H83 H 0.5686 -0.2991 -0.1990 0.051 Uiso 1 1 calc R . .
C84 C 0.6205(2) -0.4318(2) -0.18841(11) 0.0443(6) Uani 1 1 d . . .
H84 H 0.5434 -0.4561 -0.1807 0.053 Uiso 1 1 calc R . .
C85 C 0.7169(2) -0.4906(2) -0.18885(12) 0.0425(6) Uani 1 1 d . . .
H85 H 0.7058 -0.5556 -0.1822 0.051 Uiso 1 1 calc R . .
C86 C 0.83025(19) -0.45458(17) -0.19909(10) 0.0324(5) Uani 1 1 d . . .
H86 H 0.8964 -0.4951 -0.1991 0.039 Uiso 1 1 calc R . .
C91 C 0.98606(18) -0.18314(15) -0.21509(9) 0.0261(4) Uani 1 1 d . . .
C92 C 0.9470(2) -0.12763(17) -0.15830(10) 0.0331(5) Uani 1 1 d . . .
H92 H 0.9203 -0.1616 -0.1290 0.040 Uiso 1 1 calc R . .
C93 C 0.9470(2) -0.02364(18) -0.14431(12) 0.0441(6) Uani 1 1 d . . .
H93 H 0.9189 0.0129 -0.1059 0.053 Uiso 1 1 calc R . .
C94 C 0.9873(3) 0.02687(19) -0.18569(13) 0.0486(7) Uani 1 1 d . . .
H94 H 0.9884 0.0982 -0.1756 0.058 Uiso 1 1 calc R . .
C95 C 1.0266(3) -0.02716(18) -0.24270(12) 0.0448(6) Uani 1 1 d . . .
H95 H 1.0538 0.0073 -0.2717 0.054 Uiso 1 1 calc R . .
C96 C 1.0258(2) -0.13095(16) -0.25678(10) 0.0335(5) Uani 1 1 d . . .
H96 H 1.0529 -0.1673 -0.2956 0.040 Uiso 1 1 calc R . .
C7 C 1.4153(9) -0.3563(7) -0.3855(4) 0.068(3) Uani 0.50 1 d PD A 1
H7A H 1.3399 -0.3812 -0.3719 0.082 Uiso 0.50 1 calc PR A 1
H7B H 1.4341 -0.2849 -0.3610 0.082 Uiso 0.50 1 calc PR A 1
Cl4 Cl 1.3916(5) -0.3630(4) -0.46590(15) 0.0840(11) Uani 0.50 1 d PD A 1
Cl5 Cl 1.53223(16) -0.4262(2) -0.36782(11) 0.0824(6) Uani 0.50 1 d PD A 1
C101 C 1.2335(4) -0.2285(4) 0.1792(2) 0.0577(12) Uani 0.750(8) 1 d PD B 1
C102 C 1.3740(6) -0.1952(5) 0.1983(3) 0.108(3) Uani 0.750(8) 1 d PD B 1
C103 C 1.4336(8) -0.1258(7) 0.1790(4) 0.138(3) Uani 0.750(8) 1 d PD B 1
C104 C 1.4263(11) -0.0307(6) 0.2200(4) 0.176(5) Uani 0.750(8) 1 d PD B 1
C105 C 1.4393(8) 0.0801(4) 0.2151(4) 0.096(3) Uani 0.750(8) 1 d PD B 1
C7' C 1.4880(6) -0.4003(6) -0.4459(3) 0.074(2) Uani 0.50 1 d PD C 2
H7'A H 1.5632 -0.3641 -0.4520 0.089 Uiso 0.50 1 calc PR C 2
H7'B H 1.4974 -0.4735 -0.4601 0.089 Uiso 0.50 1 calc PR C 2
Cl4' Cl 1.3700(4) -0.3724(3) -0.49085(14) 0.0706(8) Uani 0.50 1 d PD C 2
Cl5' Cl 1.4664(4) -0.3664(3) -0.36504(15) 0.1189(15) Uani 0.50 1 d PD C 2
C106 C 1.2586(13) -0.1941(12) 0.1693(6) 0.045(3) Uiso 0.250(8) 1 d PD B 2
C107 C 1.331(2) -0.116(2) 0.1760(12) 0.149(10) Uiso 0.250(8) 1 d PD B 2
C108 C 1.4117(17) -0.0782(15) 0.2214(9) 0.073(5) Uiso 0.250(8) 1 d PD B 2
C109 C 1.3974(14) -0.0306(11) 0.1793(8) 0.075(5) Uiso 0.250(8) 1 d PD B 2
C110 C 1.4563(19) 0.0561(14) 0.2173(9) 0.058(5) Uiso 0.250(8) 1 d PD B 2

loop_
_atom_site_aniso_label
_atom_site_aniso_U_11
_atom_site_aniso_U_22
_atom_site_aniso_U_33
_atom_site_aniso_U_23
_atom_site_aniso_U_13
_atom_site_aniso_U_12
Mo 0.02249(9) 0.01741(9) 0.01988(8) 0.00363(6) 0.00291(6) 0.00258(7)
C3 0.0308(11) 0.0266(11) 0.0273(10) 0.0066(9) 0.0013(8) 0.0030(9)
O3 0.0468(10) 0.0464(10) 0.0395(9) 0.0241(8) 0.0015(8) -0.0055(8)
C4 0.0328(12) 0.0280(11) 0.0275(10) 0.0081(9) 0.0021(9) 0.0011(9)
O4 0.0355(9) 0.0493(11) 0.0491(10) 0.0220(8) -0.0038(8) 0.0081(8)
C5 0.0272(11) 0.0277(12) 0.0359(11) 0.0054(9) 0.0057(9) 0.0052(9)
O5 0.0343(9) 0.0308(9) 0.0626(11) 0.0012(8) 0.0031(8) -0.0060(8)
P2 0.0264(3) 0.0204(3) 0.0249(2) 0.0025(2) 0.0058(2) 0.0018(2)
C41 0.0273(11) 0.0303(12) 0.0270(10) 0.0025(9) 0.0082(8) 0.0020(9)
C42 0.0314(13) 0.0307(13) 0.0546(15) 0.0038(11) 0.0154(11) 0.0023(10)
C43 0.0329(13) 0.0400(15) 0.0625(16) -0.0052(12) 0.0173(12) -0.0076(11)
C44 0.0265(13) 0.0618(19) 0.0627(17) 0.0075(14) 0.0052(12) -0.0007(13)
C45 0.0314(14) 0.0551(18) 0.087(2) 0.0257(16) 0.0035(14) 0.0081(13)
C46 0.0341(13) 0.0368(14) 0.0670(17) 0.0173(12) 0.0022(12) 0.0016(11)
C51 0.0247(11) 0.0206(10) 0.0397(12) 0.0045(9) 0.0097(9) 0.0027(8)
C52 0.072(2) 0.0290(13) 0.0441(14) 0.0028(11) -0.0013(13) -0.0032(13)
C53 0.111(3) 0.0277(15) 0.0621(19) -0.0023(13) -0.0067(18) -0.0136(16)
C54 0.075(2) 0.0274(14) 0.084(2) 0.0177(14) 0.0207(17) -0.0042(14)
C55 0.0592(17) 0.0333(14) 0.0530(15) 0.0179(12) 0.0211(13) 0.0062(12)
C56 0.0537(16) 0.0264(12) 0.0401(13) 0.0067(10) 0.0138(11) 0.0024(11)
C61 0.0441(13) 0.0215(11) 0.0256(10) 0.0009(8) 0.0063(9) 0.0032(9)
C62 0.0540(16) 0.0381(14) 0.0331(12) 0.0063(10) 0.0126(11) -0.0032(12)
C63 0.084(2) 0.0503(17) 0.0363(14) 0.0108(12) 0.0265(14) 0.0038(15)
C64 0.100(3) 0.0489(17) 0.0279(13) 0.0100(12) 0.0062(14) 0.0172(17)
C65 0.076(2) 0.0582(19) 0.0321(13) 0.0029(12) -0.0051(13) 0.0263(16)
C66 0.0521(16) 0.0495(16) 0.0291(12) 0.0019(11) 0.0031(11) 0.0167(12)
C1 0.0317(11) 0.0259(11) 0.0266(10) 0.0091(8) 0.0038(8) 0.0090(9)
B2 0.0215(11) 0.0207(11) 0.0221(10) 0.0056(9) 0.0025(8) 0.0047(9)
B3 0.0190(11) 0.0183(11) 0.0198(10) 0.0049(8) 0.0017(8) 0.0021(8)
B4 0.0234(11) 0.0203(11) 0.0229(10) 0.0046(9) 0.0048(8) -0.0011(9)
B5 0.0318(13) 0.0195(11) 0.0239(11) 0.0076(9) 0.0056(9) 0.0023(9)
B6 0.0264(12) 0.0258(12) 0.0228(11) 0.0070(9) 0.0016(9) 0.0071(9)
B7 0.0184(10) 0.0199(11) 0.0210(10) 0.0047(8) 0.0010(8) 0.0015(8)
B8 0.0187(10) 0.0202(11) 0.0199(10) 0.0044(8) 0.0023(8) 0.0013(8)
B9 0.0301(12) 0.0235(12) 0.0250(11) 0.0082(9) 0.0059(9) 0.0003(10)
B10 0.0370(14) 0.0256(12) 0.0258(11) 0.0111(10) 0.0053(10) 0.0074(10)
B11 0.0266(12) 0.0253(12) 0.0226(11) 0.0088(9) 0.0036(9) 0.0052(9)
Ru 0.01536(8) 0.01674(8) 0.01917(8) 0.00375(6) 0.00312(5) 0.00169(6)
Cl1 0.0249(2) 0.0250(3) 0.0362(3) 0.0099(2) 0.0088(2) -0.0013(2)
P1 0.0187(2) 0.0231(3) 0.0228(2) -0.0002(2) 0.00155(19) 0.0023(2)
C11 0.0225(11) 0.0494(14) 0.0183(9) 0.0009(9) 0.0013(8) 0.0039(10)
C12 0.0337(13) 0.0597(17) 0.0271(11) 0.0005(11) 0.0037(9) 0.0150(12)
C13 0.0370(15) 0.095(3) 0.0320(13) 0.0020(14) 0.0100(11) 0.0262(16)
C14 0.0299(14) 0.124(3) 0.0260(12) 0.0088(15) 0.0099(10) 0.0085(17)
C15 0.0463(16) 0.095(2) 0.0301(13) 0.0116(14) 0.0092(11) -0.0191(16)
C16 0.0385(14) 0.0597(17) 0.0270(11) 0.0009(11) 0.0104(10) -0.0077(12)
C21 0.0213(11) 0.0240(11) 0.0455(13) -0.0061(10) -0.0005(9) 0.0048(9)
C22 0.0556(18) 0.0354(15) 0.0629(17) -0.0113(13) -0.0231(14) 0.0098(13)
C23 0.059(2) 0.0396(18) 0.106(3) -0.0290(18) -0.0392(19) 0.0083(15)
C24 0.0355(16) 0.0244(14) 0.144(3) -0.0092(18) -0.0083(18) 0.0019(12)
C25 0.0358(15) 0.0277(14) 0.101(2) 0.0078(14) 0.0191(15) 0.0033(11)
C26 0.0273(12) 0.0253(12) 0.0627(16) 0.0017(11) 0.0146(11) 0.0028(9)
C31 0.0286(11) 0.0275(11) 0.0242(10) -0.0022(8) -0.0039(8) 0.0044(9)
C32 0.0287(12) 0.0344(13) 0.0325(11) -0.0046(9) -0.0049(9) 0.0045(10)
C33 0.0284(12) 0.0472(15) 0.0454(14) -0.0075(11) -0.0092(10) 0.0102(11)
C34 0.0550(18) 0.0545(18) 0.0453(15) 0.0001(13) -0.0238(13) 0.0194(14)
C35 0.066(2) 0.0608(19) 0.0333(13) 0.0144(12) -0.0107(12) 0.0128(15)
C36 0.0431(14) 0.0495(15) 0.0275(11) 0.0053(10) -0.0024(10) 0.0040(12)
P3 0.0191(2) 0.0213(3) 0.0214(2) 0.00720(19) 0.00452(18) 0.00412(19)
C71 0.0279(11) 0.0229(10) 0.0223(9) 0.0077(8) 0.0026(8) 0.0064(8)
C72 0.0341(12) 0.0261(11) 0.0269(10) 0.0073(8) 0.0046(9) 0.0007(9)
C73 0.0460(14) 0.0300(12) 0.0259(10) 0.0074(9) 0.0110(10) 0.0048(10)
C74 0.0512(15) 0.0382(13) 0.0230(10) 0.0064(9) 0.0016(10) 0.0148(11)
C75 0.0368(14) 0.0652(18) 0.0290(12) 0.0054(11) -0.0055(10) 0.0150(12)
C76 0.0302(12) 0.0512(15) 0.0298(11) 0.0087(10) 0.0036(9) 0.0125(11)
C81 0.0178(10) 0.0331(11) 0.0218(9) 0.0075(8) 0.0036(7) 0.0019(8)
C82 0.0253(11) 0.0411(14) 0.0431(13) 0.0143(11) 0.0070(9) 0.0071(10)
C83 0.0215(11) 0.0543(16) 0.0513(14) 0.0119(12) 0.0097(10) 0.0097(11)
C84 0.0216(12) 0.0593(18) 0.0491(14) 0.0099(13) 0.0096(10) -0.0055(11)
C85 0.0289(12) 0.0448(15) 0.0566(15) 0.0194(12) 0.0081(11) -0.0055(11)
C86 0.0221(11) 0.0361(13) 0.0403(12) 0.0129(10) 0.0034(9) 0.0008(9)
C91 0.0254(11) 0.0230(10) 0.0303(10) 0.0067(8) 0.0042(8) 0.0071(8)
C92 0.0354(12) 0.0327(12) 0.0319(11) 0.0074(9) 0.0068(9) 0.0099(10)
C93 0.0489(15) 0.0326(13) 0.0464(14) -0.0003(11) 0.0114(12) 0.0125(11)
C94 0.0606(18) 0.0234(12) 0.0611(17) 0.0077(12) 0.0096(14) 0.0128(12)
C95 0.0623(17) 0.0267(12) 0.0502(15) 0.0156(11) 0.0126(13) 0.0078(12)
C96 0.0443(14) 0.0254(11) 0.0334(11) 0.0101(9) 0.0093(10) 0.0069(10)
C7 0.075(6) 0.040(4) 0.083(7) -0.008(4) 0.045(5) 0.004(4)
Cl4 0.117(3) 0.0599(14) 0.074(2) 0.0170(18) 0.0143(19) -0.0066(16)
Cl5 0.0416(9) 0.1054(18) 0.0911(14) 0.0180(12) -0.0069(9) -0.0073(10)
C101 0.039(2) 0.052(3) 0.090(3) 0.025(3) 0.015(2) 0.022(2)
C102 0.145(6) 0.087(5) 0.091(4) 0.009(3) 0.025(4) 0.062(4)
C103 0.112(6) 0.157(9) 0.148(7) 0.033(6) 0.065(5) 0.002(6)
C104 0.341(15) 0.113(7) 0.072(5) 0.050(5) -0.032(6) -0.035(8)
C105 0.099(5) 0.034(3) 0.165(7) 0.034(3) 0.033(4) 0.017(3)
C7' 0.051(4) 0.069(5) 0.116(6) 0.041(4) 0.032(4) 0.011(3)
Cl4' 0.0710(16) 0.0599(16) 0.085(2) 0.0220(19) 0.0176(17) 0.0097(12)
Cl5' 0.157(4) 0.119(3) 0.0744(16) 0.0387(16) -0.0171(19) -0.058(3)

loop_
_atom_type_symbol
_atom_type_description
_atom_type_scat_dispersion_real
_atom_type_scat_dispersion_imag
_atom_type_scat_source
C C 0.0033 0.0016 'International Tables Vol C Tables 4.2.6.8 and 6.1.1.4'
H H 0.0000 0.0000 'International Tables Vol C Tables 4.2.6.8 and 6.1.1.4'
B B 0.0013 0.0007 'International Tables Vol C Tables 4.2.6.8 and 6.1.1.4'
O O 0.0106 0.0060 'International Tables Vol C Tables 4.2.6.8 and 6.1.1.4'
P P 0.1023 0.0942 'International Tables Vol C Tables 4.2.6.8 and 6.1.1.4'
Cl Cl 0.1484 0.1585 'International Tables Vol C Tables 4.2.6.8 and 6.1.1.4'
Mo Mo -1.6832 0.6857 'International Tables Vol C Tables 4.2.6.8 and 6.1.1.4'
Ru Ru -1.2594 0.8363 'International Tables Vol C Tables 4.2.6.8 and 6.1.1.4'

loop_
_geom_angle_atom_site_label_1
_geom_angle_atom_site_label_2
_geom_angle_atom_site_label_3
_geom_angle
_geom_angle_site_symmetry_1
_geom_angle_site_symmetry_3
_geom_angle_publ_flag
C4 Mo C3 76.37(9) . . y
C4 Mo C5 75.15(9) . . y
C3 Mo C5 122.51(8) . . y
C4 Mo B3 87.49(8) . . ?
C3 Mo B3 90.08(8) . . ?
C5 Mo B3 136.56(8) . . ?
C4 Mo B4 81.30(8) . . ?
C3 Mo B4 130.72(8) . . ?
C5 Mo B4 92.29(8) . . ?
B3 Mo B4 45.22(7) . . ?
C4 Mo B2 128.59(8) . . ?
C3 Mo B2 83.97(8) . . ?
C5 Mo B2 150.36(8) . . ?
B3 Mo B2 45.08(7) . . ?
B4 Mo B2 76.66(8) . . ?
C4 Mo B5 117.89(8) . . ?
C3 Mo B5 157.19(8) . . ?
C5 Mo B5 79.75(8) . . ?
B3 Mo B5 73.80(8) . . ?
B4 Mo B5 43.93(8) . . ?
B2 Mo B5 73.22(8) . . ?
C4 Mo C1 153.59(8) . . ?
C3 Mo C1 118.42(8) . . ?
C5 Mo C1 108.90(8) . . ?
B3 Mo C1 71.63(7) . . ?
B4 Mo C1 72.54(8) . . ?
B2 Mo C1 41.66(7) . . ?
B5 Mo C1 41.55(8) . . ?
C4 Mo P2 119.63(6) . . y
C3 Mo P2 76.32(6) . . y
C5 Mo P2 76.20(6) . . y
B3 Mo P2 144.58(5) . . y
B4 Mo P2 151.25(6) . . ?
B2 Mo P2 100.35(6) . . ?
B5 Mo P2 107.50(6) . . ?
C1 Mo P2 86.20(5) . . ?
O3 C3 Mo 176.83(19) . . y
O4 C4 Mo 177.75(19) . . y
O5 C5 Mo 175.29(19) . . y
C51 P2 C41 102.85(10) . . ?
C51 P2 C61 103.28(10) . . ?
C41 P2 C61 103.98(10) . . ?
C51 P2 Mo 114.89(7) . . ?
C41 P2 Mo 116.42(7) . . ?
C61 P2 Mo 113.81(7) . . ?
C46 C41 C42 118.4(2) . . ?
C46 C41 P2 121.57(17) . . ?
C42 C41 P2 119.99(17) . . ?
C43 C42 C41 120.7(2) . . ?
C44 C43 C42 120.4(2) . . ?
C43 C44 C45 119.9(2) . . ?
C44 C45 C46 120.0(3) . . ?
C41 C46 C45 120.6(2) . . ?
C52 C51 C56 118.3(2) . . ?
C52 C51 P2 122.22(18) . . ?
C56 C51 P2 119.48(16) . . ?
C51 C52 C53 119.8(2) . . ?
C54 C53 C52 120.7(3) . . ?
C53 C54 C55 119.9(3) . . ?
C54 C55 C56 119.6(2) . . ?
C55 C56 C51 121.6(2) . . ?
C66 C61 C62 119.3(2) . . ?
C66 C61 P2 119.19(18) . . ?
C62 C61 P2 121.48(18) . . ?
C63 C62 C61 119.5(3) . . ?
C64 C63 C62 120.6(3) . . ?
C65 C64 C63 119.6(2) . . ?
C64 C65 C66 120.5(3) . . ?
C65 C66 C61 120.5(3) . . ?
B5 C1 B2 113.45(15) . . ?
B5 C1 B6 113.11(16) . . ?
B2 C1 B6 63.57(12) . . ?
B5 C1 B10 61.62(13) . . ?
B2 C1 B10 114.70(16) . . ?
B6 C1 B10 62.35(13) . . ?
B5 C1 Mo 68.78(10) . . ?
B2 C1 Mo 68.37(10) . . ?
B6 C1 Mo 127.64(13) . . ?
B10 C1 Mo 126.64(14) . . ?
C1 B2 B7 102.40(15) . . ?
C1 B2 B6 58.44(12) . . ?
B7 B2 B6 58.53(12) . . ?
C1 B2 B3 104.10(15) . . ?
B7 B2 B3 59.61(12) . . ?
B6 B2 B3 107.19(15) . . ?
C1 B2 Mo 69.97(10) . . ?
B7 B2 Mo 120.52(13) . . ?
B6 B2 Mo 124.48(13) . . ?
B3 B2 Mo 65.49(9) . . ?
B8 B3 B7 58.49(12) . . ?
B8 B3 B2 106.30(14) . . ?
B7 B3 B2 58.99(12) . . ?
B8 B3 B4 59.75(12) . . ?
B7 B3 B4 107.36(14) . . ?
B2 B3 B4 109.74(15) . . ?
B8 B3 Mo 123.51(13) . . ?
B7 B3 Mo 123.55(13) . . ?
B2 B3 Mo 69.43(10) . . ?
B4 B3 Mo 69.01(10) . . ?
B8 B3 Ru 63.29(9) . . ?
B7 B3 Ru 66.30(10) . . ?
B2 B3 Ru 117.77(12) . . ?
B4 B3 Ru 112.92(12) . . ?
Mo B3 Ru 169.59(10) . . y
B8 B4 B5 103.14(15) . . ?
B8 B4 B9 58.67(12) . . ?
B5 B4 B9 59.27(12) . . ?
B8 B4 B3 58.56(12) . . ?
B5 B4 B3 104.19(15) . . ?
B9 B4 B3 106.49(15) . . ?
B8 B4 Mo 119.52(13) . . ?
B5 B4 Mo 68.73(10) . . ?
B9 B4 Mo 123.66(14) . . ?
B3 B4 Mo 65.77(9) . . ?
C1 B5 B10 59.61(13) . . ?
C1 B5 B9 107.15(16) . . ?
B10 B5 B9 60.68(13) . . ?
C1 B5 B4 108.40(15) . . ?
B10 B5 B4 110.47(16) . . ?
B9 B5 B4 60.85(12) . . ?
C1 B5 Mo 69.67(10) . . ?
B10 B5 Mo 125.63(14) . . ?
B9 B5 Mo 123.81(13) . . ?
B4 B5 Mo 67.34(10) . . ?
C1 B6 B7 102.86(15) . . ?
C1 B6 B10 58.99(13) . . ?
B7 B6 B10 105.88(16) . . ?
C1 B6 B11 104.70(16) . . ?
B7 B6 B11 60.08(12) . . ?
B10 B6 B11 59.07(13) . . ?
C1 B6 B2 57.99(12) . . ?
B7 B6 B2 59.59(12) . . ?
B10 B6 B2 107.40(16) . . ?
B11 B6 B2 108.60(15) . . ?
B8 B7 B6 109.50(16) . . ?
B8 B7 B2 109.49(15) . . ?
B6 B7 B2 61.88(12) . . ?
B8 B7 B11 60.45(12) . . ?
B6 B7 B11 61.17(13) . . ?
B2 B7 B11 111.32(16) . . ?
B8 B7 B3 60.07(12) . . ?
B6 B7 B3 111.30(15) . . ?
B2 B7 B3 61.39(12) . . ?
B11 B7 B3 110.29(15) . . ?
B8 B7 Ru 65.44(10) . . ?
B6 B7 Ru 173.16(14) . . ?
B2 B7 Ru 123.53(12) . . ?
B11 B7 Ru 112.00(13) . . ?
B3 B7 Ru 70.71(10) . . ?
B7 B8 B3 61.45(12) . . ?
B7 B8 B9 110.13(16) . . ?
B3 B8 B9 111.32(15) . . ?
B7 B8 B11 61.06(12) . . ?
B3 B8 B11 111.92(15) . . ?
B9 B8 B11 61.19(13) . . ?
B7 B8 B4 111.30(15) . . ?
B3 B8 B4 61.69(12) . . ?
B9 B8 B4 61.55(12) . . ?
B11 B8 B4 112.07(16) . . ?
B7 B8 Ru 71.34(10) . . ?
B3 B8 Ru 73.58(10) . . ?
B9 B8 Ru 175.06(14) . . ?
B11 B8 Ru 116.91(13) . . ?
B4 B8 Ru 122.68(13) . . ?
B8 B9 B5 104.45(15) . . ?
B8 B9 B10 105.11(16) . . ?
B5 B9 B10 59.14(13) . . ?
B8 B9 B11 59.56(12) . . ?
B5 B9 B11 106.05(16) . . ?
B10 B9 B11 59.01(13) . . ?
B8 B9 B4 59.79(12) . . ?
B5 B9 B4 59.89(12) . . ?
B10 B9 B4 108.44(16) . . ?
B11 B9 B4 109.30(15) . . ?
C1 B10 B5 58.77(12) . . ?
C1 B10 B11 105.70(16) . . ?
B5 B10 B11 108.10(16) . . ?
C1 B10 B6 58.66(13) . . ?
B5 B10 B6 107.75(16) . . ?
B11 B10 B6 60.67(13) . . ?
C1 B10 B9 106.11(16) . . ?
B5 B10 B9 60.18(13) . . ?
B11 B10 B9 60.56(13) . . ?
B6 B10 B9 109.34(16) . . ?
B8 B11 B10 105.98(16) . . ?
B8 B11 B7 58.49(12) . . ?
B10 B11 B7 105.78(16) . . ?
B8 B11 B9 59.26(12) . . ?
B10 B11 B9 60.43(14) . . ?
B7 B11 B9 106.53(15) . . ?
B8 B11 B6 105.99(15) . . ?
B10 B11 B6 60.26(13) . . ?
B7 B11 B6 58.75(12) . . ?
B9 B11 B6 108.92(16) . . ?
H8 Ru H3 92.8(9) . . y
H8 Ru H7 95.6(9) . . y
H3 Ru H7 83.3(8) . . y
H8 Ru P3 88.9(7) . . y
H3 Ru P3 89.1(6) . . y
H7 Ru P3 171.3(5) . . y
H8 Ru B8 33.7(7) . . ?
H3 Ru B8 69.4(6) . . ?
H7 Ru B8 69.4(6) . . ?
P3 Ru B8 111.77(6) . . y
H8 Ru P1 87.3(6) . . y
H3 Ru P1 173.3(6) . . y
H7 Ru P1 90.0(5) . . y
P3 Ru P1 97.59(3) . . y
B8 Ru P1 107.70(5) . . y
H8 Ru B7 74.1(7) . . ?
H3 Ru B7 67.1(6) . . ?
H7 Ru B7 28.1(6) . . ?
P3 Ru B7 149.49(5) . . y
B8 Ru B7 43.22(7) . . y
P1 Ru B7 106.53(5) . . y
H8 Ru Cl1 175.6(7) . . y
H3 Ru Cl1 84.6(6) . . y
H7 Ru Cl1 80.5(6) . . y
P3 Ru Cl1 94.61(2) . . y
B8 Ru Cl1 141.88(6) . . y
P1 Ru Cl1 94.88(3) . . y
B7 Ru Cl1 101.53(6) . . y
H8 Ru B3 72.6(7) . . ?
H3 Ru B3 28.4(6) . . ?
H7 Ru B3 66.5(6) . . ?
P3 Ru B3 108.11(5) . . y
B8 Ru B3 43.13(7) . . y
P1 Ru B3 146.62(5) . . y
B7 Ru B3 42.99(7) . . y
Cl1 Ru B3 103.67(5) . . y
C11 P1 C31 103.20(10) . . ?
C11 P1 C21 104.57(11) . . ?
C31 P1 C21 98.07(10) . . ?
C11 P1 Ru 115.39(7) . . ?
C31 P1 Ru 109.24(7) . . ?
C21 P1 Ru 123.37(8) . . ?
C12 C11 C16 119.0(2) . . ?
C12 C11 P1 121.82(19) . . ?
C16 C11 P1 119.14(17) . . ?
C13 C12 C11 120.0(3) . . ?
C14 C13 C12 120.8(3) . . ?
C13 C14 C15 120.4(3) . . ?
C14 C15 C16 120.0(3) . . ?
C11 C16 C15 119.8(3) . . ?
C26 C21 C22 118.1(2) . . ?
C26 C21 P1 122.96(17) . . ?
C22 C21 P1 118.9(2) . . ?
C23 C22 C21 120.9(3) . . ?
C22 C23 C24 119.9(3) . . ?
C25 C24 C23 119.6(3) . . ?
C24 C25 C26 120.7(3) . . ?
C21 C26 C25 120.8(3) . . ?
C36 C31 C32 119.1(2) . . ?
C36 C31 P1 124.39(17) . . ?
C32 C31 P1 116.50(16) . . ?
C33 C32 C31 120.2(2) . . ?
C34 C33 C32 120.2(2) . . ?
C35 C34 C33 120.1(2) . . ?
C34 C35 C36 120.8(3) . . ?
C31 C36 C35 119.7(2) . . ?
C91 P3 C81 102.71(10) . . ?
C91 P3 C71 102.05(9) . . ?
C81 P3 C71 101.42(9) . . ?
C91 P3 Ru 117.38(7) . . ?
C81 P3 Ru 119.65(7) . . ?
C71 P3 Ru 111.14(7) . . ?
C76 C71 C72 118.44(18) . . ?
C76 C71 P3 121.76(16) . . ?
C72 C71 P3 119.73(15) . . ?
C73 C72 C71 120.5(2) . . ?
C74 C73 C72 120.3(2) . . ?
C75 C74 C73 119.6(2) . . ?
C74 C75 C76 120.6(2) . . ?
C71 C76 C75 120.5(2) . . ?
C86 C81 C82 118.32(19) . . ?
C86 C81 P3 120.38(16) . . ?
C82 C81 P3 120.79(16) . . ?
C83 C82 C81 120.7(2) . . ?
C84 C83 C82 120.0(2) . . ?
C83 C84 C85 120.3(2) . . ?
C84 C85 C86 120.0(2) . . ?
C81 C86 C85 120.7(2) . . ?
C96 C91 C92 118.2(2) . . ?
C96 C91 P3 121.03(16) . . ?
C92 C91 P3 120.73(16) . . ?
C93 C92 C91 120.8(2) . . ?
C94 C93 C92 120.4(2) . . ?
C93 C94 C95 119.7(2) . . ?
C96 C95 C94 119.8(2) . . ?
C95 C96 C91 121.1(2) . . ?
Cl4 C7 Cl5 112.9(5) . . ?
C103 C102 C101 124.3(7) . . ?
C102 C103 C104 110.5(8) . . ?
C103 C104 C105 135.7(9) . . ?
Cl4' C7' Cl5' 111.5(4) . . ?
C108 C107 C106 127(2) . . ?
C108 C107 C109 58.9(11) . . ?
C106 C107 C109 174(3) . . ?
C107 C108 C109 63.5(16) . . ?
C107 C108 C110 106.6(17) . . ?
C109 C108 C110 44.9(9) . . ?
C108 C109 C107 57.7(10) . . ?
C108 C109 C110 93.7(17) . . ?
C107 C109 C110 146.9(19) . . ?
C109 C110 C108 41.4(9) . . ?

loop_
_geom_bond_atom_site_label_1
_geom_bond_atom_site_label_2
_geom_bond_distance
_geom_bond_site_symmetry_2
_geom_bond_publ_flag
Mo C4 1.992(2) . y
Mo C3 2.013(2) . y
Mo C5 2.028(2) . y
Mo B3 2.326(2) . y
Mo B4 2.381(2) . y
Mo B2 2.393(2) . y
Mo B5 2.404(2) . y
Mo C1 2.419(2) . y
Mo P2 2.5636(7) . y
C3 O3 1.143(2) . y
C4 O4 1.139(3) . y
C5 O5 1.136(3) . y
P2 C51 1.829(2) . ?
P2 C41 1.834(2) . ?
P2 C61 1.837(2) . ?
C41 C46 1.391(3) . ?
C41 C42 1.392(3) . ?
C42 C43 1.388(3) . ?
C43 C44 1.371(4) . ?
C44 C45 1.379(4) . ?
C45 C46 1.394(4) . ?
C51 C52 1.381(3) . ?
C51 C56 1.389(3) . ?
C52 C53 1.397(4) . ?
C53 C54 1.364(4) . ?
C54 C55 1.374(4) . ?
C55 C56 1.374(3) . ?
C61 C66 1.390(3) . ?
C61 C62 1.395(3) . ?
C62 C63 1.390(3) . ?
C63 C64 1.388(4) . ?
C64 C65 1.374(4) . ?
C65 C66 1.382(3) . ?
C1 B5 1.711(3) . ?
C1 B2 1.711(3) . ?
C1 B6 1.720(3) . ?
C1 B10 1.726(3) . ?
B2 B7 1.767(3) . ?
B2 B6 1.807(3) . ?
B2 B3 1.810(3) . ?
B3 B8 1.755(3) . ?
B3 B7 1.778(3) . ?
B3 B4 1.810(3) . ?
B3 Ru 2.462(2) . y
B4 B8 1.776(3) . ?
B4 B5 1.790(3) . ?
B4 B9 1.807(3) . ?
B5 B10 1.760(3) . ?
B5 B9 1.779(3) . ?
B6 B7 1.748(3) . ?
B6 B10 1.784(3) . ?
B6 B11 1.791(3) . ?
B7 B8 1.726(3) . ?
B7 B11 1.772(3) . ?
B7 Ru 2.388(2) . y
B8 B9 1.756(3) . ?
B8 B11 1.761(3) . ?
B8 Ru 2.292(2) . y
B9 B10 1.788(3) . ?
B9 B11 1.790(3) . ?
B10 B11 1.762(3) . ?
Ru H8 1.73(2) . y
Ru H3 2.00(2) . y
Ru H7 2.01(2) . y
Ru P3 2.2892(6) . y
Ru P1 2.3011(7) . y
Ru Cl1 2.3931(7) . y
P1 C11 1.832(2) . ?
P1 C31 1.837(2) . ?
P1 C21 1.839(2) . ?
C11 C12 1.392(3) . ?
C11 C16 1.393(3) . ?
C12 C13 1.391(3) . ?
C13 C14 1.359(4) . ?
C14 C15 1.377(4) . ?
C15 C16 1.402(3) . ?
C21 C26 1.383(3) . ?
C21 C22 1.399(3) . ?
C22 C23 1.381(4) . ?
C23 C24 1.393(5) . ?
C24 C25 1.360(4) . ?
C25 C26 1.394(3) . ?
C31 C36 1.387(3) . ?
C31 C32 1.399(3) . ?
C32 C33 1.389(3) . ?
C33 C34 1.379(4) . ?
C34 C35 1.365(4) . ?
C35 C36 1.400(3) . ?
P3 C91 1.828(2) . ?
P3 C81 1.832(2) . ?
P3 C71 1.8442(19) . ?
C71 C76 1.389(3) . ?
C71 C72 1.394(3) . ?
C72 C73 1.393(3) . ?
C73 C74 1.378(3) . ?
C74 C75 1.373(3) . ?
C75 C76 1.392(3) . ?
C81 C86 1.383(3) . ?
C81 C82 1.403(3) . ?
C82 C83 1.388(3) . ?
C83 C84 1.367(4) . ?
C84 C85 1.382(3) . ?
C85 C86 1.391(3) . ?
C91 C96 1.394(3) . ?
C91 C92 1.398(3) . ?
C92 C93 1.386(3) . ?
C93 C94 1.374(4) . ?
C94 C95 1.397(3) . ?
C95 C96 1.383(3) . ?
C7 Cl4 1.740(9) . ?
C7 Cl5 1.743(9) . ?
C101 C102 1.595(8) . ?
C102 C103 1.316(8) . ?
C103 C104 1.392(10) . ?
C104 C105 1.561(8) . ?
C7' Cl4' 1.699(8) . ?
C7' Cl5' 1.754(8) . ?
C106 C107 1.286(16) . ?
C107 C108 1.258(17) . ?
C107 C109 1.33(2) . ?
C108 C109 1.274(16) . ?
C108 C110 1.92(3) . ?
C109 C110 1.359(16) . ?
